data_4321430
loop_
_publ_author_name
'Reiner Anwander'
'J\"org Eppinger'
'Iris Nagl'
'Wolfgang Scherer'
'Maxim Tafipolsky'
'Peter Sirsch'

_publ_contact_author_address
;
 Anorganisch-chemisches Institut
 Technische Universit\"at M\"unchen
 Lichtenbergstrasse 4
 D-85747 Garching bei M\"unchen (Germany)
;
_publ_contact_author_email reiner.anwander@ch.tum.de
_publ_contact_author_fax 49(89)28913473
_publ_contact_author_name ' Dr. Reiner Anwander'
_publ_contact_author_phone 49(89)28913096
_publ_section_title
;
 Yttrium Calix[4]arene Complexes. Silylation and Silylamine Elimination
 Reactions on Model Oxo Surfaces
;
_journal_name_full 'Inorganic Chemistry'
_journal_page_first 4713
_journal_page_last 4720
_journal_paper_doi 10.1021/ic000147r
_journal_volume 39
_journal_year 2000
_chemical_compound_source 'see text'
_chemical_formula_moiety 'C52 H80 O4 Si4'
_chemical_formula_sum 'C52 H80 O4 Si4'
_chemical_formula_weight 881.52
_chemical_name_systematic
;
 ?
;
_space_group_IT_number 2
_symmetry_cell_setting triclinic
_symmetry_space_group_name_Hall '-P 1'
_symmetry_space_group_name_H-M 'P -1'
_cell_angle_alpha 95.8195(8)
_cell_angle_beta 95.5294(8)
_cell_angle_gamma 98.1098(7)
_cell_formula_units_Z 2
_cell_length_a 10.1774(2)
_cell_length_b 14.1680(2)
_cell_length_c 18.7206(2)
_cell_measurement_reflns_used 38419
_cell_measurement_temperature 170
_cell_measurement_theta_max 25.68
_cell_measurement_theta_min 2.20
_cell_volume 2641.78(7)
_computing_cell_refinement 'Denzo (Z. Otwinowski and W. Minor, 1997)'
_computing_data_collection 'Collect (Nonius, 1998)'
_computing_data_reduction 'Denzo (Z. Otwinowski and W. Minor, 1997)'
_computing_molecular_graphics 'PLATON (Spek, 1990)'
_computing_publication_material 'PLATON (Spek, 1990)'
_computing_structure_refinement 'SHELXL-97 (Sheldrick, 1997)'
_computing_structure_solution 'Sir-92 (C. Giacovazzo, 1992)'
_diffrn_ambient_temperature 170
_diffrn_measurement_device_type 'KappaCCD (Nonius)'
_diffrn_measurement_method rotation
_diffrn_radiation_monochromator rotation
_diffrn_radiation_source 'NONIUS FR 591 rotating anode'
_diffrn_radiation_type 'Mo K\a'
_diffrn_radiation_wavelength 0.71073
_diffrn_reflns_av_R_equivalents 0.0360
_diffrn_reflns_av_sigmaI/netI 0.0590
_diffrn_reflns_limit_h_max 12
_diffrn_reflns_limit_h_min -12
_diffrn_reflns_limit_k_max 17
_diffrn_reflns_limit_k_min -17
_diffrn_reflns_limit_l_max 22
_diffrn_reflns_limit_l_min -22
_diffrn_reflns_number 38419
_diffrn_reflns_reduction_process
;
 ?
;
_diffrn_reflns_theta_max 25.68
_diffrn_reflns_theta_min 2.20
_diffrn_standards_number none
_exptl_absorpt_coefficient_mu 0.153
_exptl_absorpt_correction_T_max 0.972
_exptl_absorpt_correction_T_min 0.901
_exptl_absorpt_correction_type empirical
_exptl_absorpt_process_details 'Sortav (R.H. Blessing, 1995)'
_exptl_crystal_colour colourless
_exptl_crystal_density_diffrn 1.108
_exptl_crystal_density_method 'Not Measured'
_exptl_crystal_description plate
_exptl_crystal_F_000 960
_exptl_crystal_size_max 0.62
_exptl_crystal_size_mid 0.46
_exptl_crystal_size_min 0.19
_refine_diff_density_max 1.564
_refine_diff_density_min -0.699
_refine_diff_density_rms 0.062
_refine_ls_abs_structure_details none
_refine_ls_extinction_method none
_refine_ls_goodness_of_fit_ref 1.033
_refine_ls_hydrogen_treatment 'H-atom refinement: see text '
_refine_ls_matrix_type full
_refine_ls_number_parameters 541
_refine_ls_number_reflns 9838
_refine_ls_number_restraints 0
_refine_ls_restrained_S_all 1.033
_refine_ls_R_factor_all 0.0763
_refine_ls_R_factor_gt 0.0607
_refine_ls_shift/su_max 0.000
_refine_ls_shift/su_mean 0.000
_refine_ls_structure_factor_coef Fsqd
_refine_ls_weighting_details w=1/[\
_refine_ls_weighting_scheme calc
_refine_ls_wR_factor_gt 0.1597
_refine_ls_wR_factor_ref 0.1684
_reflns_number_gt 7827
_reflns_number_total 9838
_reflns_threshold_expression >2sigma(i)
_cod_data_source_file ic000147r_3.cif
_cod_data_source_block compound_3
_cod_depositor_comments
;
The following automatic conversions were performed:

'_refine_ls_weighting_scheme' value 'calc w=1/[\' was changed to
'calc'. New tag '_refine_ls_weighting_details' was created. The value
of the new tag was set to 'w=1/[\'.

Automatic conversion script
Id: cif_fix_values 3143 2015-03-26 13:38:13Z robertas 
;
_cod_database_code 4321430

loop_
_symmetry_equiv_pos_as_xyz
x,y,z
-x,-y,-z

loop_
_atom_site_aniso_label
_atom_site_aniso_U_11
_atom_site_aniso_U_22
_atom_site_aniso_U_33
_atom_site_aniso_U_23
_atom_site_aniso_U_13
_atom_site_aniso_U_12
Si1 0.0362(4) 0.0316(4) 0.0249(4) 0.0082(3) 0.0039(3) 0.0076(3)
Si2 0.0269(4) 0.0338(4) 0.0256(4) 0.0072(3) 0.0043(3) 0.0097(3)
Si3 0.0385(5) 0.0330(4) 0.0481(5) 0.0147(4) -0.0029(4) -0.0011(4)
Si4 0.0402(5) 0.0416(5) 0.0289(4) 0.0066(3) 0.0062(3) 0.0127(4)
O1 0.0245(9) 0.0289(9) 0.0192(9) 0.0043(7) -0.0008(7) 0.0059(7)
O2 0.0251(9) 0.0244(9) 0.0237(9) 0.0057(7) 0.0027(7) 0.0093(7)
O3 0.0320(10) 0.0262(9) 0.0242(9) 0.0063(7) -0.0018(8) 0.0042(8)
O4 0.0355(10) 0.0326(10) 0.0211(9) 0.0065(7) -0.0002(8) 0.0123(8)
C1 0.0189(12) 0.0232(12) 0.0197(12) 0.0022(9) -0.0009(9) -0.0003(9)
C2 0.0177(12) 0.0247(12) 0.0213(12) 0.0023(10) 0.0027(9) 0.0009(9)
C3 0.0178(12) 0.0267(12) 0.0252(13) 0.0040(10) 0.0005(10) 0.0056(10)
C4 0.0228(12) 0.0286(13) 0.0214(13) 0.0016(10) -0.0018(10) 0.0020(10)
C5 0.0350(15) 0.0361(15) 0.0207(13) 0.0004(11) -0.0034(11) 0.0087(12)
C6 0.078(3) 0.115(3) 0.0260(17) -0.0048(19) -0.0136(17) 0.066(3)
C7 0.056(2) 0.0414(17) 0.0233(14) -0.0015(12) -0.0065(13) -0.0030(15)
C8 0.071(2) 0.0497(19) 0.0291(16) 0.0121(14) -0.0052(16) -0.0098(17)
C9 0.0264(13) 0.0274(13) 0.0230(13) -0.0020(10) 0.0007(10) 0.0058(10)
C10 0.0216(12) 0.0224(12) 0.0253(13) 0.0006(10) -0.0004(10) 0.0024(10)
C11 0.0301(14) 0.0251(13) 0.0284(14) -0.0017(10) -0.0024(11) 0.0095(11)
C12 0.0378(16) 0.0363(16) 0.0406(17) 0.0083(13) 0.0005(13) -0.0021(13)
C13 0.083(3) 0.0396(17) 0.0253(15) 0.0039(13) -0.0119(16) 0.0064(17)
C21 0.0232(12) 0.0240(12) 0.0217(12) 0.0039(10) 0.0066(10) 0.0117(10)
C22 0.0248(13) 0.0258(13) 0.0238(12) 0.0006(10) 0.0032(10) 0.0097(10)
C23 0.0261(13) 0.0225(12) 0.0307(14) 0.0015(10) 0.0041(11) 0.0083(10)
C24 0.0274(13) 0.0264(13) 0.0281(13) 0.0054(10) 0.0044(10) 0.0131(11)
C25 0.0363(15) 0.0301(14) 0.0344(15) 0.0094(12) 0.0024(12) 0.0134(12)
C26 0.0446(19) 0.0354(16) 0.061(2) 0.0225(15) -0.0008(16) 0.0089(14)
C27 0.087(3) 0.051(2) 0.0356(18) 0.0147(15) 0.0080(18) 0.0277(19)
C28 0.0380(17) 0.0429(17) 0.054(2) 0.0148(15) -0.0020(14) 0.0190(14)
C29 0.0206(12) 0.0314(13) 0.0258(13) 0.0027(10) 0.0018(10) 0.0100(10)
C30 0.0212(12) 0.0251(12) 0.0235(12) 0.0009(10) 0.0067(10) 0.0087(10)
C31 0.0180(12) 0.0281(13) 0.0274(13) 0.0036(10) 0.0036(10) 0.0047(10)
C32 0.0293(14) 0.0374(15) 0.0410(16) 0.0163(13) 0.0011(12) 0.0078(12)
C33 0.0323(16) 0.059(2) 0.0391(17) 0.0158(15) 0.0101(13) 0.0127(14)
C41 0.0245(13) 0.0235(12) 0.0226(12) 0.0017(10) -0.0029(10) 0.0026(10)
C42 0.0189(12) 0.0222(12) 0.0241(13) 0.0012(10) 0.0003(10) 0.0010(9)
C43 0.0223(12) 0.0212(12) 0.0282(13) 0.0038(10) 0.0002(10) 0.0053(10)
C44 0.0225(12) 0.0249(12) 0.0228(13) 0.0014(10) -0.0015(10) 0.0012(10)
C45 0.0299(14) 0.0322(14) 0.0242(13) 0.0039(11) -0.0010(11) 0.0073(11)
C46 0.081(3) 0.0367(17) 0.0319(17) 0.0115(13) -0.0033(16) -0.0021(17)
C47 0.062(2) 0.0486(18) 0.0267(15) 0.0064(13) 0.0058(14) 0.0174(16)
C48 0.0365(18) 0.082(3) 0.0366(18) 0.0147(17) -0.0083(14) 0.0145(17)
C49 0.0242(13) 0.0280(13) 0.0235(13) -0.0027(10) -0.0008(10) 0.0054(10)
C50 0.0246(13) 0.0242(12) 0.0248(13) -0.0021(10) -0.0046(10) 0.0045(10)
C51 0.0344(15) 0.0273(13) 0.0270(14) -0.0043(11) -0.0069(11) 0.0122(11)
C52 0.061(2) 0.0418(19) 0.072(3) 0.0006(18) -0.012(2) -0.0015(17)
C53 0.059(2) 0.054(2) 0.059(2) 0.0307(18) 0.0028(18) 0.0005(17)
C61 0.0303(14) 0.0281(13) 0.0199(12) 0.0039(10) 0.0027(10) 0.0153(11)
C62 0.0280(13) 0.0285(13) 0.0237(13) -0.0027(10) -0.0010(10) 0.0142(11)
C63 0.0327(14) 0.0234(12) 0.0300(14) 0.0001(10) 0.0009(11) 0.0103(11)
C64 0.0321(14) 0.0295(13) 0.0252(13) 0.0046(11) 0.0031(11) 0.0128(11)
C65 0.0442(17) 0.0335(15) 0.0355(16) 0.0130(12) -0.0025(13) 0.0108(13)
C66 0.092(3) 0.057(2) 0.094(3) 0.044(2) -0.030(3) -0.012(2)
C67 0.155(5) 0.056(2) 0.042(2) 0.0213(19) 0.009(3) 0.017(3)
C68 0.075(3) 0.108(4) 0.145(5) 0.090(4) 0.025(3) 0.049(3)
C69 0.0287(13) 0.0314(13) 0.0198(12) 0.0033(10) 0.0010(10) 0.0117(11)
C70 0.0226(12) 0.0295(13) 0.0184(12) 0.0006(10) 0.0035(9) 0.0125(10)
C71 0.0205(12) 0.0314(13) 0.0210(12) 0.0035(10) 0.0046(9) 0.0100(10)
C72 0.058(2) 0.145(5) 0.040(2) 0.031(2) 0.0113(18) 0.030(3)
C73 0.058(2) 0.058(2) 0.078(3) 0.022(2) 0.028(2) 0.0268(19)

loop_
_atom_site_label
_atom_site_type_symbol
_atom_site_thermal_displace_type
_atom_site_fract_x
_atom_site_fract_y
_atom_site_fract_z
_atom_site_occupancy
_atom_site_U_iso_or_equiv
Si1 Si Uani 0.23125(8) 0.45464(5) 0.20151(4) 1.000 0.0303(2)
Si2 Si Uani -0.10045(7) 0.28121(5) 0.41501(4) 1.000 0.0279(2)
Si3 Si Uani -0.29721(9) 0.01665(6) 0.25742(5) 1.000 0.0403(3)
Si4 Si Uani 0.31106(9) 0.19059(6) 0.09601(4) 1.000 0.0359(3)
O1 O Uani 0.17349(17) 0.38894(12) 0.26245(9) 1.000 0.0241(5)
O2 O Uani -0.07675(17) 0.31305(12) 0.33447(9) 1.000 0.0237(5)
O3 O Uani -0.16855(18) 0.09539(12) 0.24205(9) 1.000 0.0276(5)
O4 O Uani 0.19479(19) 0.19177(13) 0.15307(9) 1.000 0.0290(6)
C1 C Uani 0.2229(2) 0.38614(17) 0.33270(13) 1.000 0.0212(7)
C2 C Uani 0.3154(2) 0.32507(17) 0.34924(13) 1.000 0.0215(7)
C3 C Uani 0.3607(2) 0.32142(18) 0.42146(13) 1.000 0.0231(7)
C4 C Uani 0.3154(2) 0.37502(18) 0.47803(13) 1.000 0.0248(7)
C5 C Uani 0.3584(3) 0.3665(2) 0.55779(14) 1.000 0.0309(8)
C6 C Uani 0.4840(4) 0.3195(4) 0.56713(18) 1.000 0.0702(15)
C7 C Uani 0.3855(3) 0.4648(2) 0.60244(15) 1.000 0.0423(10)
C8 C Uani 0.2429(4) 0.3045(3) 0.58716(17) 1.000 0.0520(11)
C9 C Uani 0.2214(3) 0.43372(18) 0.45940(14) 1.000 0.0259(8)
C10 C Uani 0.1730(2) 0.44036(17) 0.38831(13) 1.000 0.0235(7)
C11 C Uani 0.0724(3) 0.50829(18) 0.37431(14) 1.000 0.0281(8)
C12 C Uani 0.2644(3) 0.5852(2) 0.23441(17) 1.000 0.0390(9)
C13 C Uani 0.1009(4) 0.4235(2) 0.12349(16) 1.000 0.0508(13)
C21 C Uani -0.1175(2) 0.38774(17) 0.30092(13) 1.000 0.0218(7)
C22 C Uani -0.0450(2) 0.47990(18) 0.31571(13) 1.000 0.0244(7)
C23 C Uani -0.0862(3) 0.55162(18) 0.27622(14) 1.000 0.0260(8)
C24 C Uani -0.1961(3) 0.53466(18) 0.22371(14) 1.000 0.0262(8)
C25 C Uani -0.2373(3) 0.6114(2) 0.17706(15) 1.000 0.0325(8)
C26 C Uani -0.1417(3) 0.7059(2) 0.1938(2) 1.000 0.0460(11)
C27 C Uani -0.2357(4) 0.5740(3) 0.09654(18) 1.000 0.0555(13)
C28 C Uani -0.3781(3) 0.6300(2) 0.18896(19) 1.000 0.0436(10)
C29 C Uani -0.2671(2) 0.44199(18) 0.21204(14) 1.000 0.0254(7)
C30 C Uani -0.2288(2) 0.36745(17) 0.24830(13) 1.000 0.0226(7)
C31 C Uani -0.3001(2) 0.26540(18) 0.22786(14) 1.000 0.0243(7)
C32 C Uani 0.0050(3) 0.1865(2) 0.42513(16) 1.000 0.0350(9)
C33 C Uani -0.2803(3) 0.2414(3) 0.42217(17) 1.000 0.0418(10)
C41 C Uani -0.1681(2) 0.13718(18) 0.17776(13) 1.000 0.0241(7)
C42 C Uani -0.2376(2) 0.21414(17) 0.16746(13) 1.000 0.0222(7)
C43 C Uani -0.2481(2) 0.24501(17) 0.09930(14) 1.000 0.0238(7)
C44 C Uani -0.1907(2) 0.20428(18) 0.04126(13) 1.000 0.0240(7)
C45 C Uani -0.2145(3) 0.23843(19) -0.03346(14) 1.000 0.0287(8)
C46 C Uani -0.1498(4) 0.3426(2) -0.03104(17) 1.000 0.0511(13)
C47 C Uani -0.1576(4) 0.1787(2) -0.09193(16) 1.000 0.0447(10)
C48 C Uani -0.3657(3) 0.2288(3) -0.05509(18) 1.000 0.0514(13)
C49 C Uani -0.1120(3) 0.13395(18) 0.05605(14) 1.000 0.0257(8)
C50 C Uani -0.0973(3) 0.10060(18) 0.12360(14) 1.000 0.0253(7)
C51 C Uani -0.0068(3) 0.02582(19) 0.13604(14) 1.000 0.0300(8)
C52 C Uani -0.3558(4) -0.0718(3) 0.1781(2) 1.000 0.0609(14)
C53 C Uani -0.2425(4) -0.0398(3) 0.3373(2) 1.000 0.0567(12)
C61 C Uani 0.1886(3) 0.13582(18) 0.21011(13) 1.000 0.0250(8)
C62 C Uani 0.0977(3) 0.05106(18) 0.20172(14) 1.000 0.0264(8)
C63 C Uani 0.1060(3) -0.01216(18) 0.25404(14) 1.000 0.0285(8)
C64 C Uani 0.2005(3) 0.00739(19) 0.31479(14) 1.000 0.0281(8)
C65 C Uani 0.2216(3) -0.0652(2) 0.36911(16) 1.000 0.0371(9)
C66 C Uani 0.1229(5) -0.1573(3) 0.3527(3) 1.000 0.0835(16)
C67 C Uani 0.2047(6) -0.0213(3) 0.4451(2) 1.000 0.0833(19)
C68 C Uani 0.3622(5) -0.0890(4) 0.3685(3) 1.000 0.100(2)
C69 C Uani 0.2801(3) 0.09723(19) 0.32416(13) 1.000 0.0260(7)
C70 C Uani 0.2751(2) 0.16323(18) 0.27414(13) 1.000 0.0227(7)
C71 C Uani 0.3630(2) 0.26064(18) 0.28998(13) 1.000 0.0235(7)
C72 C Uani 0.2315(4) 0.1908(4) 0.0046(2) 1.000 0.0778(19)
C73 C Uani 0.4042(4) 0.0894(3) 0.1043(2) 1.000 0.0606(14)
H3 H Uiso 0.42490 0.28090 0.43250 1.000 0.0280
H6A H Uiso 0.46480 0.25290 0.54420 1.000 0.1050
H6B H Uiso 0.51250 0.32030 0.61870 1.000 0.1050
H6C H Uiso 0.55530 0.35500 0.54440 1.000 0.1050
H7A H Uiso 0.30430 0.49470 0.59920 1.000 0.0630
H7B H Uiso 0.45740 0.50550 0.58380 1.000 0.0630
H7C H Uiso 0.41220 0.45730 0.65300 1.000 0.0630
H8A H Uiso 0.16040 0.33180 0.57830 1.000 0.0780
H8B H Uiso 0.26430 0.30340 0.63920 1.000 0.0780
H8C H Uiso 0.23080 0.23890 0.56260 1.000 0.0780
H9 H Uiso 0.18890 0.47090 0.49710 1.000 0.0310
H11A H Uiso 0.03500 0.52310 0.42030 1.000 0.0340
H11B H Uiso 0.12310 0.56900 0.36330 1.000 0.0340
H12A H Uiso 0.31570 0.59510 0.28230 1.000 0.0580
H12B H Uiso 0.17940 0.60950 0.23750 1.000 0.0580
H12C H Uiso 0.31550 0.61960 0.20070 1.000 0.0580
H13A H Uiso 0.07740 0.35350 0.11390 1.000 0.0760
H13B H Uiso 0.13480 0.44870 0.08080 1.000 0.0760
H13C H Uiso 0.02150 0.45170 0.13430 1.000 0.0760
H23 H Uiso -0.03700 0.61460 0.28570 1.000 0.0310
H26A H Uiso -0.05030 0.69410 0.18840 1.000 0.0690
H26B H Uiso -0.14640 0.73340 0.24350 1.000 0.0690
H26C H Uiso -0.16680 0.75070 0.16020 1.000 0.0690
H27A H Uiso -0.14620 0.56020 0.08860 1.000 0.0830
H27B H Uiso -0.25930 0.62300 0.06620 1.000 0.0830
H27C H Uiso -0.30050 0.51530 0.08380 1.000 0.0830
H28A H Uiso -0.43980 0.56920 0.17990 1.000 0.0650
H28B H Uiso -0.40630 0.67430 0.15570 1.000 0.0650
H28C H Uiso -0.37870 0.65820 0.23890 1.000 0.0650
H29 H Uiso -0.34480 0.42910 0.17800 1.000 0.0310
H31A H Uiso -0.39540 0.26650 0.21200 1.000 0.0290
H31B H Uiso -0.29510 0.22980 0.27070 1.000 0.0290
H32A H Uiso 0.09920 0.21430 0.42680 1.000 0.0530
H32B H Uiso -0.01860 0.13640 0.38400 1.000 0.0530
H32C H Uiso -0.00960 0.15850 0.47000 1.000 0.0530
H33A H Uiso -0.33120 0.29310 0.41170 1.000 0.0630
H33B H Uiso -0.29130 0.22560 0.47120 1.000 0.0630
H33C H Uiso -0.31310 0.18450 0.38740 1.000 0.0630
H43 H Uiso -0.29670 0.29640 0.09190 1.000 0.0290
H46A H Uiso -0.19440 0.38360 0.00110 1.000 0.0760
H46B H Uiso -0.15850 0.36230 -0.07980 1.000 0.0760
H46C H Uiso -0.05500 0.34900 -0.01290 1.000 0.0760
H47A H Uiso -0.19690 0.11110 -0.09380 1.000 0.0670
H47B H Uiso -0.06040 0.18510 -0.08070 1.000 0.0670
H47C H Uiso -0.17870 0.20140 -0.13880 1.000 0.0670
H48A H Uiso -0.40260 0.27700 -0.02490 1.000 0.0770
H48B H Uiso -0.40850 0.16450 -0.04820 1.000 0.0770
H48C H Uiso -0.38250 0.23890 -0.10600 1.000 0.0770
H49 H Uiso -0.06650 0.10770 0.01860 1.000 0.0310
H51A H Uiso 0.03980 0.01510 0.09250 1.000 0.0360
H51B H Uiso -0.06310 -0.03550 0.14130 1.000 0.0360
H52A H Uiso -0.37080 -0.03840 0.13540 1.000 0.0910
H52B H Uiso -0.43960 -0.11060 0.18610 1.000 0.0910
H52C H Uiso -0.28830 -0.11360 0.17050 1.000 0.0910
H53A H Uiso -0.22320 0.00870 0.37960 1.000 0.0850
H53B H Uiso -0.16180 -0.06780 0.32900 1.000 0.0850
H53C H Uiso -0.31350 -0.09040 0.34580 1.000 0.0850
H63 H Uiso 0.04510 -0.07050 0.24800 1.000 0.0340
H66A H Uiso 0.04070 -0.14890 0.37430 1.000 0.1260
H66B H Uiso 0.16190 -0.20960 0.37300 1.000 0.1260
H66C H Uiso 0.10230 -0.17300 0.30030 1.000 0.1260
H67A H Uiso 0.11390 -0.00570 0.44600 1.000 0.1250
H67B H Uiso 0.26950 0.03740 0.45850 1.000 0.1250
H67C H Uiso 0.21970 -0.06730 0.47960 1.000 0.1250
H68A H Uiso 0.42670 -0.03210 0.38830 1.000 0.1500
H68B H Uiso 0.37790 -0.10890 0.31870 1.000 0.1500
H68C H Uiso 0.37300 -0.14120 0.39800 1.000 0.1500
H69 H Uiso 0.34090 0.11420 0.36680 1.000 0.0310
H71A H Uiso 0.36300 0.29260 0.24530 1.000 0.0280
H71B H Uiso 0.45590 0.25150 0.30490 1.000 0.0280
H72A H Uiso 0.20660 0.25420 -0.00100 1.000 0.1170
H72B H Uiso 0.15120 0.14220 -0.00420 1.000 0.1170
H72C H Uiso 0.29380 0.17610 -0.03030 1.000 0.1170
H73A H Uiso 0.44510 0.09250 0.15430 1.000 0.0910
H73B H Uiso 0.47410 0.09300 0.07180 1.000 0.0910
H73C H Uiso 0.34300 0.02890 0.09140 1.000 0.0910
H74 H Uiso 0.35410 0.42410 0.18140 1.000 0.0390
H75 H Uiso -0.05070 0.36210 0.46930 1.000 0.0360
H76 H Uiso -0.40580 0.06820 0.27430 1.000 0.0520
H77 H Uiso 0.40520 0.27860 0.11410 1.000 0.0470

loop_
_atom_type_symbol
_atom_type_description
_atom_type_scat_dispersion_real
_atom_type_scat_dispersion_imag
_atom_type_scat_source
Si Si 0.0817 0.0704 'International Tables Vol C Tables 4.2.6.8 and 6.1.1.4'
O O 0.0106 0.0060 'International Tables Vol C Tables 4.2.6.8 and 6.1.1.4'
H H 0.0000 0.0000 'International Tables Vol C Tables 4.2.6.8 and 6.1.1.4'
C C 0.0033 0.0016 'International Tables Vol C Tables 4.2.6.8 and 6.1.1.4'

loop_
_geom_angle_atom_site_label_1
_geom_angle_atom_site_label_2
_geom_angle_atom_site_label_3
_geom_angle
_geom_angle_site_symmetry_1
_geom_angle_site_symmetry_2
_geom_angle_site_symmetry_3
_geom_angle_publ_flag
O1 Si1 C12 112.62(12) . . . yes
O1 Si1 C13 103.51(12) . . . yes
C12 Si1 C13 113.42(14) . . . yes
O2 Si2 C32 103.64(12) . . . yes
O2 Si2 C33 111.53(12) . . . yes
C32 Si2 C33 113.97(16) . . . yes
O3 Si3 C52 111.59(15) . . . yes
O3 Si3 C53 107.06(15) . . . yes
C52 Si3 C53 112.31(18) . . . yes
O4 Si4 C72 108.73(15) . . . yes
O4 Si4 C73 111.94(14) . . . yes
C72 Si4 C73 112.5(2) . . . yes
O1 Si1 H74 109.04 . . . no
C12 Si1 H74 109.03 . . . no
C13 Si1 H74 109.03 . . . no
C33 Si2 H75 109.17 . . . no
C32 Si2 H75 109.14 . . . no
O2 Si2 H75 109.21 . . . no
C53 Si3 H76 108.59 . . . no
C52 Si3 H76 108.60 . . . no
O3 Si3 H76 108.59 . . . no
C73 Si4 H77 107.82 . . . no
O4 Si4 H77 107.82 . . . no
C72 Si4 H77 107.83 . . . no
Si1 O1 C1 130.20(16) . . . yes
Si2 O2 C21 130.08(15) . . . yes
Si3 O3 C41 121.39(15) . . . yes
Si4 O4 C61 123.43(18) . . . yes
C2 C1 C10 120.4(2) . . . no
O1 C1 C10 119.3(2) . . . yes
O1 C1 C2 120.2(2) . . . yes
C1 C2 C71 121.1(2) . . . no
C3 C2 C71 120.0(2) . . . no
C1 C2 C3 118.9(2) . . . no
C2 C3 C4 122.4(2) . . . no
C3 C4 C5 122.6(2) . . . no
C3 C4 C9 116.9(2) . . . no
C5 C4 C9 120.4(2) . . . no
C4 C5 C7 111.1(2) . . . no
C4 C5 C8 108.0(2) . . . no
C4 C5 C6 111.9(2) . . . no
C6 C5 C7 108.3(3) . . . no
C6 C5 C8 109.0(3) . . . no
C7 C5 C8 108.5(2) . . . no
C4 C9 C10 123.1(2) . . . no
C9 C10 C11 118.6(2) . . . no
C1 C10 C11 123.2(2) . . . no
C1 C10 C9 118.2(2) . . . no
C10 C11 C22 120.8(2) . . . no
C22 C21 C30 121.0(2) . . . no
O2 C21 C22 120.6(2) . . . yes
O2 C21 C30 118.3(2) . . . yes
C11 C22 C21 123.9(2) . . . no
C11 C22 C23 118.1(2) . . . no
C21 C22 C23 118.0(2) . . . no
C22 C23 C24 122.9(2) . . . no
C25 C24 C29 119.7(2) . . . no
C23 C24 C25 123.3(2) . . . no
C23 C24 C29 117.0(2) . . . no
C26 C25 C27 108.1(3) . . . no
C24 C25 C28 110.3(2) . . . no
C26 C25 C28 108.9(2) . . . no
C27 C25 C28 108.8(3) . . . no
C24 C25 C26 112.1(2) . . . no
C24 C25 C27 108.6(3) . . . no
C24 C29 C30 122.6(2) . . . no
C21 C30 C29 118.5(2) . . . no
C21 C30 C31 120.7(2) . . . no
C29 C30 C31 120.6(2) . . . no
C30 C31 C42 111.00(19) . . . no
O3 C41 C50 118.8(2) . . . yes
C42 C41 C50 120.6(2) . . . no
O3 C41 C42 120.7(2) . . . yes
C31 C42 C41 122.6(2) . . . no
C31 C42 C43 119.2(2) . . . no
C41 C42 C43 118.2(2) . . . no
C42 C43 C44 123.2(2) . . . no
C45 C44 C49 123.8(2) . . . no
C43 C44 C49 116.3(2) . . . no
C43 C44 C45 119.8(2) . . . no
C44 C45 C46 109.8(2) . . . no
C46 C45 C48 110.2(3) . . . no
C47 C45 C48 107.3(3) . . . no
C44 C45 C48 108.7(2) . . . no
C46 C45 C47 108.2(3) . . . no
C44 C45 C47 112.6(2) . . . no
C44 C49 C50 122.8(3) . . . no
C41 C50 C49 118.3(3) . . . no
C41 C50 C51 122.1(2) . . . no
C49 C50 C51 119.6(2) . . . no
C50 C51 C62 115.3(2) . . . no
C62 C61 C70 120.6(2) . . . no
O4 C61 C70 120.4(2) . . . yes
O4 C61 C62 118.9(2) . . . yes
C51 C62 C63 120.2(2) . . . no
C61 C62 C63 118.7(3) . . . no
C51 C62 C61 121.1(2) . . . no
C62 C63 C64 122.3(3) . . . no
C63 C64 C65 123.4(2) . . . no
C63 C64 C69 116.6(2) . . . no
C65 C64 C69 120.0(2) . . . no
C64 C65 C67 109.8(3) . . . no
C64 C65 C68 108.8(3) . . . no
C64 C65 C66 113.1(3) . . . no
C66 C65 C67 107.0(3) . . . no
C66 C65 C68 109.0(3) . . . no
C67 C65 C68 108.9(4) . . . no
C64 C69 C70 123.3(2) . . . no
C69 C70 C71 119.6(2) . . . no
C61 C70 C71 122.7(2) . . . no
C61 C70 C69 117.8(2) . . . no
C2 C71 C70 112.07(18) . . . no
C2 C3 H3 118.78 . . . no
C4 C3 H3 118.78 . . . no
C5 C6 H6A 109.48 . . . no
C5 C6 H6B 109.48 . . . no
C5 C6 H6C 109.46 . . . no
H6A C6 H6B 109.44 . . . no
H6A C6 H6C 109.44 . . . no
H6B C6 H6C 109.52 . . . no
C5 C7 H7A 109.47 . . . no
C5 C7 H7B 109.45 . . . no
C5 C7 H7C 109.44 . . . no
H7A C7 H7B 109.51 . . . no
H7A C7 H7C 109.46 . . . no
H7B C7 H7C 109.50 . . . no
C5 C8 H8A 109.51 . . . no
C5 C8 H8B 109.46 . . . no
C5 C8 H8C 109.45 . . . no
H8A C8 H8B 109.50 . . . no
H8A C8 H8C 109.46 . . . no
H8B C8 H8C 109.45 . . . no
C4 C9 H9 118.42 . . . no
C10 C9 H9 118.47 . . . no
C10 C11 H11A 107.16 . . . no
C10 C11 H11B 107.10 . . . no
C22 C11 H11A 107.11 . . . no
C22 C11 H11B 107.15 . . . no
H11A C11 H11B 106.83 . . . no
Si1 C12 H12A 109.46 . . . no
Si1 C12 H12B 109.44 . . . no
Si1 C12 H12C 109.43 . . . no
H12A C12 H12B 109.48 . . . no
H12A C12 H12C 109.51 . . . no
H12B C12 H12C 109.51 . . . no
Si1 C13 H13A 109.49 . . . no
Si1 C13 H13B 109.46 . . . no
Si1 C13 H13C 109.51 . . . no
H13A C13 H13B 109.38 . . . no
H13A C13 H13C 109.49 . . . no
H13B C13 H13C 109.49 . . . no
C22 C23 H23 118.59 . . . no
C24 C23 H23 118.49 . . . no
C25 C26 H26A 109.41 . . . no
C25 C26 H26B 109.46 . . . no
C25 C26 H26C 109.44 . . . no
H26A C26 H26B 109.45 . . . no
H26A C26 H26C 109.44 . . . no
H26B C26 H26C 109.63 . . . no
C25 C27 H27A 109.46 . . . no
C25 C27 H27B 109.47 . . . no
C25 C27 H27C 109.53 . . . no
H27A C27 H27B 109.45 . . . no
H27A C27 H27C 109.47 . . . no
H27B C27 H27C 109.45 . . . no
C25 C28 H28A 109.44 . . . no
C25 C28 H28B 109.47 . . . no
C25 C28 H28C 109.48 . . . no
H28A C28 H28B 109.45 . . . no
H28A C28 H28C 109.40 . . . no
H28B C28 H28C 109.58 . . . no
C24 C29 H29 118.71 . . . no
C30 C29 H29 118.71 . . . no
C30 C31 H31A 109.43 . . . no
C30 C31 H31B 109.44 . . . no
C42 C31 H31A 109.44 . . . no
C42 C31 H31B 109.38 . . . no
H31A C31 H31B 108.10 . . . no
Si2 C32 H32A 109.51 . . . no
Si2 C32 H32B 109.50 . . . no
Si2 C32 H32C 109.43 . . . no
H32A C32 H32B 109.45 . . . no
H32A C32 H32C 109.46 . . . no
H32B C32 H32C 109.47 . . . no
Si2 C33 H33A 109.48 . . . no
Si2 C33 H33B 109.44 . . . no
Si2 C33 H33C 109.45 . . . no
H33A C33 H33B 109.45 . . . no
H33A C33 H33C 109.52 . . . no
H33B C33 H33C 109.48 . . . no
C42 C43 H43 118.38 . . . no
C44 C43 H43 118.42 . . . no
C45 C46 H46A 109.45 . . . no
C45 C46 H46B 109.49 . . . no
C45 C46 H46C 109.50 . . . no
H46A C46 H46B 109.42 . . . no
H46A C46 H46C 109.50 . . . no
H46B C46 H46C 109.47 . . . no
C45 C47 H47A 109.48 . . . no
C45 C47 H47B 109.44 . . . no
C45 C47 H47C 109.51 . . . no
H47A C47 H47B 109.37 . . . no
H47A C47 H47C 109.52 . . . no
H47B C47 H47C 109.50 . . . no
C45 C48 H48A 109.46 . . . no
C45 C48 H48B 109.52 . . . no
C45 C48 H48C 109.47 . . . no
H48A C48 H48B 109.48 . . . no
H48A C48 H48C 109.44 . . . no
H48B C48 H48C 109.46 . . . no
C44 C49 H49 118.64 . . . no
C50 C49 H49 118.61 . . . no
C50 C51 H51A 108.44 . . . no
C50 C51 H51B 108.53 . . . no
C62 C51 H51A 108.43 . . . no
C62 C51 H51B 108.44 . . . no
H51A C51 H51B 107.43 . . . no
Si3 C52 H52A 109.47 . . . no
Si3 C52 H52B 109.50 . . . no
Si3 C52 H52C 109.43 . . . no
H52A C52 H52B 109.45 . . . no
H52A C52 H52C 109.50 . . . no
H52B C52 H52C 109.48 . . . no
Si3 C53 H53A 109.47 . . . no
Si3 C53 H53B 109.54 . . . no
Si3 C53 H53C 109.44 . . . no
H53A C53 H53B 109.48 . . . no
H53A C53 H53C 109.47 . . . no
H53B C53 H53C 109.43 . . . no
C62 C63 H63 118.82 . . . no
C64 C63 H63 118.89 . . . no
C65 C66 H66A 109.48 . . . no
C65 C66 H66B 109.47 . . . no
C65 C66 H66C 109.46 . . . no
H66A C66 H66B 109.42 . . . no
H66A C66 H66C 109.50 . . . no
H66B C66 H66C 109.50 . . . no
C65 C67 H67A 109.50 . . . no
C65 C67 H67B 109.53 . . . no
C65 C67 H67C 109.54 . . . no
H67A C67 H67B 109.39 . . . no
H67A C67 H67C 109.45 . . . no
H67B C67 H67C 109.42 . . . no
C65 C68 H68A 109.44 . . . no
C65 C68 H68B 109.45 . . . no
C65 C68 H68C 109.56 . . . no
H68A C68 H68B 109.43 . . . no
H68A C68 H68C 109.45 . . . no
H68B C68 H68C 109.50 . . . no
C64 C69 H69 118.35 . . . no
C70 C69 H69 118.34 . . . no
C2 C71 H71A 109.19 . . . no
C2 C71 H71B 109.21 . . . no
C70 C71 H71A 109.20 . . . no
C70 C71 H71B 109.25 . . . no
H71A C71 H71B 107.83 . . . no
Si4 C72 H72A 109.50 . . . no
Si4 C72 H72B 109.50 . . . no
Si4 C72 H72C 109.54 . . . no
H72A C72 H72B 109.44 . . . no
H72A C72 H72C 109.41 . . . no
H72B C72 H72C 109.44 . . . no
Si4 C73 H73A 109.39 . . . no
Si4 C73 H73B 109.46 . . . no
Si4 C73 H73C 109.45 . . . no
H73A C73 H73B 109.49 . . . no
H73A C73 H73C 109.48 . . . no
H73B C73 H73C 109.56 . . . no

loop_
_geom_bond_atom_site_label_1
_geom_bond_atom_site_label_2
_geom_bond_distance
_geom_bond_site_symmetry_1
_geom_bond_site_symmetry_2
_geom_bond_publ_flag
Si1 O1 1.6443(18) . . yes
Si1 C12 1.862(3) . . yes
Si1 C13 1.849(4) . . yes
Si2 O2 1.6469(18) . . yes
Si2 C32 1.846(3) . . yes
Si2 C33 1.860(3) . . yes
Si3 O3 1.664(2) . . yes
Si3 C52 1.836(4) . . yes
Si3 C53 1.842(4) . . yes
Si4 O4 1.669(2) . . yes
Si4 C72 1.822(4) . . yes
Si4 C73 1.838(4) . . yes
Si1 H74 1.4500 . . no
Si2 H75 1.4504 . . no
Si3 H76 1.4501 . . no
Si4 H77 1.4499 . . no
O1 C1 1.368(3) . . yes
O2 C21 1.376(3) . . yes
O3 C41 1.394(3) . . yes
O4 C61 1.394(3) . . yes
C1 C2 1.400(3) . . no
C1 C10 1.408(3) . . no
C2 C3 1.394(3) . . no
C2 C71 1.524(3) . . no
C3 C4 1.393(3) . . no
C4 C9 1.396(4) . . no
C4 C5 1.537(4) . . no
C5 C7 1.525(4) . . no
C5 C8 1.545(5) . . no
C5 C6 1.526(5) . . no
C9 C10 1.391(4) . . no
C10 C11 1.523(4) . . no
C11 C22 1.522(4) . . no
C21 C30 1.404(3) . . no
C21 C22 1.393(3) . . no
C22 C23 1.403(4) . . no
C23 C24 1.393(4) . . no
C24 C29 1.392(4) . . no
C24 C25 1.540(4) . . no
C25 C27 1.549(4) . . no
C25 C28 1.526(4) . . no
C25 C26 1.525(4) . . no
C29 C30 1.392(3) . . no
C30 C31 1.517(3) . . no
C31 C42 1.521(3) . . no
C41 C42 1.400(3) . . no
C41 C50 1.398(4) . . no
C42 C43 1.390(4) . . no
C43 C44 1.395(3) . . no
C44 C49 1.396(4) . . no
C44 C45 1.534(4) . . no
C45 C46 1.523(4) . . no
C45 C47 1.524(4) . . no
C45 C48 1.536(4) . . no
C49 C50 1.396(4) . . no
C50 C51 1.520(4) . . no
C51 C62 1.524(4) . . no
C61 C70 1.403(3) . . no
C61 C62 1.394(4) . . no
C62 C63 1.397(4) . . no
C63 C64 1.395(4) . . no
C64 C65 1.540(4) . . no
C64 C69 1.394(4) . . no
C65 C66 1.515(5) . . no
C65 C68 1.517(6) . . no
C65 C67 1.529(5) . . no
C69 C70 1.391(4) . . no
C70 C71 1.520(3) . . no
C3 H3 0.9503 . . no
C6 H6A 0.9811 . . no
C6 H6B 0.9794 . . no
C6 H6C 0.9801 . . no
C7 H7A 0.9800 . . no
C7 H7B 0.9802 . . no
C7 H7C 0.9798 . . no
C8 H8A 0.9797 . . no
C8 H8B 0.9798 . . no
C8 H8C 0.9801 . . no
C9 H9 0.9507 . . no
C11 H11A 0.9896 . . no
C11 H11B 0.9898 . . no
C12 H12A 0.9796 . . no
C12 H12B 0.9797 . . no
C12 H12C 0.9800 . . no
C13 H13A 0.9807 . . no
C13 H13B 0.9805 . . no
C13 H13C 0.9797 . . no
C23 H23 0.9503 . . no
C26 H26A 0.9808 . . no
C26 H26B 0.9798 . . no
C26 H26C 0.9796 . . no
C27 H27A 0.9800 . . no
C27 H27B 0.9813 . . no
C27 H27C 0.9789 . . no
C28 H28A 0.9810 . . no
C28 H28B 0.9796 . . no
C28 H28C 0.9797 . . no
C29 H29 0.9504 . . no
C31 H31A 0.9894 . . no
C31 H31B 0.9907 . . no
C32 H32A 0.9800 . . no
C32 H32B 0.9797 . . no
C32 H32C 0.9798 . . no
C33 H33A 0.9798 . . no
C33 H33B 0.9796 . . no
C33 H33C 0.9802 . . no
C43 H43 0.9502 . . no
C46 H46A 0.9806 . . no
C46 H46B 0.9808 . . no
C46 H46C 0.9800 . . no
C47 H47A 0.9803 . . no
C47 H47B 0.9807 . . no
C47 H47C 0.9797 . . no
C48 H48A 0.9807 . . no
C48 H48B 0.9793 . . no
C48 H48C 0.9804 . . no
C49 H49 0.9500 . . no
C51 H51A 0.9910 . . no
C51 H51B 0.9902 . . no
C52 H52A 0.9797 . . no
C52 H52B 0.9803 . . no
C52 H52C 0.9795 . . no
C53 H53A 0.9795 . . no
C53 H53B 0.9798 . . no
C53 H53C 0.9801 . . no
C63 H63 0.9503 . . no
C66 H66A 0.9803 . . no
C66 H66B 0.9808 . . no
C66 H66C 0.9791 . . no
C67 H67A 0.9813 . . no
C67 H67B 0.9801 . . no
C67 H67C 0.9796 . . no
C68 H68A 0.9805 . . no
C68 H68B 0.9810 . . no
C68 H68C 0.9788 . . no
C69 H69 0.9496 . . no
C71 H71A 0.9907 . . no
C71 H71B 0.9898 . . no
C72 H72A 0.9799 . . no
C72 H72B 0.9805 . . no
C72 H72C 0.9807 . . no
C73 H73A 0.9812 . . no
C73 H73B 0.9789 . . no
C73 H73C 0.9795 . . no

loop_
_geom_contact_atom_site_label_1
_geom_contact_atom_site_label_2
_geom_contact_distance
_geom_contact_site_symmetry_1
_geom_contact_site_symmetry_2
_geom_contact_publ_flag
Si1 Si4 4.2690(11) . . no
Si1 O4 3.700(2) . . no
Si1 C11 3.809(3) . . no
Si1 C22 3.727(2) . . no
Si1 C71 3.692(3) . . no
Si2 C10 3.436(2) . . no
Si2 C1 3.934(2) . . no
Si2 C9 3.634(3) . . no
Si2 C11 3.631(3) . . no
Si2 C31 3.846(3) . . no
Si3 C51 3.894(3) . . no
Si3 C31 3.626(3) . . no
Si4 C51 3.895(3) . . no
Si4 Si1 4.2690(11) . . no
Si4 C71 3.633(3) . . no
Si1 H71A 2.9629 . . no
Si2 H31B 3.1490 . . no
Si2 H11A 3.4967 . . no
Si3 H31B 3.0018 . . no
Si3 H33C 3.2578 . . no
Si3 H51B 3.4810 . . no
Si3 H73A 3.4641 . 1_455 no
Si4 H31A 3.4880 . 1_655 no
Si4 H51A 3.4356 . . no
Si4 H71A 2.9765 . . no
Si4 H74 3.4751 . . no
O1 O2 3.105(2) . . no
O1 C21 3.113(3) . . no
O1 C22 2.928(3) . . no
O2 C10 2.928(3) . . no
O2 O1 3.105(2) . . no
O2 C1 3.084(3) . . no
O3 C63 3.366(3) . . no
O3 C62 3.014(4) . . no
O4 C49 3.406(3) . . no
O4 C50 3.044(4) . . no
O4 Si1 3.700(2) . . no
O1 H71A 2.5415 . . no
O2 H31B 2.4937 . . no
O3 H31B 2.4882 . . no
O3 H32B 2.8954 . . no
O3 H51B 2.8966 . . no
O4 H13A 2.8565 . . no
O4 H51A 2.8293 . . no
O4 H71A 2.4885 . . no
C1 Si2 3.934(2) . . no
C1 O2 3.084(3) . . no
C1 C21 3.462(3) . . no
C3 C69 3.447(4) . . no
C9 Si2 3.634(3) . . no
C10 O2 2.928(3) . . no
C10 Si2 3.436(2) . . no
C11 C12 3.582(4) . . no
C11 Si1 3.809(3) . . no
C11 Si2 3.631(3) . . no
C12 C11 3.582(4) . . no
C21 C1 3.462(3) . . no
C21 O1 3.113(3) . . no
C22 O1 2.928(3) . . no
C22 Si1 3.727(2) . . no
C29 C43 3.364(4) . . no
C31 Si2 3.846(3) . . no
C31 Si3 3.626(3) . . no
C43 C29 3.364(4) . . no
C49 O4 3.406(3) . . no
C50 O4 3.044(4) . . no
C51 Si4 3.895(3) . . no
C51 Si3 3.894(3) . . no
C62 O3 3.014(4) . . no
C63 O3 3.366(3) . . no
C69 C3 3.447(4) . . no
C71 Si4 3.633(3) . . no
C71 Si1 3.692(3) . . no
C2 H32A 3.0848 . . no
C2 H69 3.0826 . . no
C3 H7B 2.8729 . 2_666 no
C3 H6A 2.7601 . . no
C3 H32A 2.8877 . . no
C3 H6C 2.8424 . . no
C3 H69 2.9818 . . no
C4 H32A 2.9467 . . no
C4 H7B 3.0596 . 2_666 no
C6 H3 2.5196 . . no
C7 H9 2.6875 . . no
C9 H7A 2.6866 . . no
C9 H75 2.8420 . . no
C9 H8A 2.8443 . . no
C10 H75 3.0009 . . no
C11 H75 3.0767 . . no
C12 H11B 2.9378 . . no
C13 H46C 2.8898 . . no
C23 H12B 2.8944 . . no
C23 H26A 2.7372 . . no
C23 H26B 2.8419 . . no
C26 H23 2.5011 . . no
C27 H29 2.8445 . . no
C28 H29 2.9027 . . no
C29 H28A 2.7585 . . no
C29 H27C 2.7214 . . no
C29 H43 2.8561 . . no
C30 H43 2.9799 . . no
C31 H71B 2.9825 . 1_455 no
C31 H76 3.0893 . . no
C33 H31B 2.8119 . . no
C41 H52A 2.9849 . . no
C43 H48A 2.7918 . . no
C43 H48B 3.0916 . . no
C43 H46A 2.8560 . . no
C46 H43 2.9416 . . no
C47 H49 2.5433 . . no
C48 H43 2.8082 . . no
C49 H47A 2.8268 . . no
C49 H47B 2.8076 . . no
C49 H72B 2.9970 . . no
C61 H73A 3.0217 . . no
C63 H66C 2.5153 . . no
C66 H63 2.5388 . . no
C67 H69 2.8226 . . no
C68 H69 2.9206 . . no
C69 H68A 2.8103 . . no
C69 H67B 2.7411 . . no
C71 H31A 2.9737 . 1_655 no
C72 H27B 3.0606 . 2_565 no
H3 C6 2.5196 . . no
H3 H6A 2.1783 . . no
H3 H6C 2.4242 . . no
H3 H33A 2.5342 . 1_655 no
H3 H69 2.5417 . . no
H3 H71B 2.4413 . . no
H6A C3 2.7601 . . no
H6A H3 2.1783 . . no
H6A H8C 2.4224 . . no
H6B H7C 2.3779 . . no
H6B H8B 2.5730 . . no
H6B H12A 2.5025 . 2_666 no
H6C C3 2.8424 . . no
H6C H3 2.4242 . . no
H6C H7B 2.5506 . . no
H7A C9 2.6866 . . no
H7A H8A 2.5254 . . no
H7A H9 2.1146 . . no
H7B H6C 2.5506 . . no
H7B C3 2.8729 . 2_666 no
H7B C4 3.0596 . 2_666 no
H7C H6B 2.3779 . . no
H7C H8B 2.4437 . . no
H8A C9 2.8443 . . no
H8A H7A 2.5254 . . no
H8B H6B 2.5730 . . no
H8B H7C 2.4437 . . no
H8B H28C 2.4324 . 2_566 no
H8C H6A 2.4224 . . no
H9 C7 2.6875 . . no
H9 H7A 2.1146 . . no
H9 H11A 2.2750 . . no
H11A Si2 3.4967 . . no
H11A H9 2.2750 . . no
H11A H75 2.4746 . 2_566 no
H11B C12 2.9378 . . no
H11B H12B 2.5778 . . no
H11B H23 2.2834 . . no
H12A H6B 2.5025 . 2_666 no
H12B C23 2.8944 . . no
H12B H11B 2.5778 . . no
H12B H23 2.4667 . . no
H13A O4 2.8565 . . no
H13C H27A 2.5949 . . no
H23 C26 2.5011 . . no
H23 H11B 2.2834 . . no
H23 H12B 2.4667 . . no
H23 H26A 2.2397 . . no
H23 H26B 2.3077 . . no
H26A C23 2.7372 . . no
H26A H23 2.2397 . . no
H26A H27A 2.5396 . . no
H26B C23 2.8419 . . no
H26B H23 2.3077 . . no
H26B H28C 2.4420 . . no
H26C H27B 2.4106 . . no
H26C H28B 2.5135 . . no
H26C H52C 2.4298 . 1_565 no
H27A H13C 2.5949 . . no
H27A H26A 2.5396 . . no
H27B H26C 2.4106 . . no
H27B H28B 2.4732 . . no
H27B C72 3.0606 . 2_565 no
H27B H72A 2.2579 . 2_565 no
H27C C29 2.7214 . . no
H27C H28A 2.5195 . . no
H27C H29 2.2889 . . no
H28A C29 2.7585 . . no
H28A H27C 2.5195 . . no
H28A H29 2.3259 . . no
H28B H26C 2.5135 . . no
H28B H27B 2.4732 . . no
H28C H26B 2.4420 . . no
H28C H8B 2.4324 . 2_566 no
H29 C27 2.8445 . . no
H29 C28 2.9027 . . no
H29 H27C 2.2889 . . no
H29 H28A 2.3259 . . no
H29 H31A 2.4502 . . no
H29 H43 2.4839 . . no
H31A Si4 3.4880 . 1_455 no
H31A C71 2.9737 . 1_455 no
H31A H29 2.4502 . . no
H31A H43 2.5984 . . no
H31A H71B 2.4190 . 1_455 no
H31B Si2 3.1490 . . no
H31B Si3 3.0018 . . no
H31B O2 2.4937 . . no
H31B O3 2.4882 . . no
H31B C33 2.8119 . . no
H31B H33C 2.3551 . . no
H31B H76 2.4154 . . no
H32A C2 3.0848 . . no
H32A C3 2.8877 . . no
H32A C4 2.9467 . . no
H32B O3 2.8954 . . no
H32B H53A 2.5475 . . no
H33A H3 2.5342 . 1_455 no
H33C Si3 3.2578 . . no
H33C H31B 2.3551 . . no
H33C H76 2.5607 . . no
H43 C29 2.8561 . . no
H43 C30 2.9799 . . no
H43 C46 2.9416 . . no
H43 C48 2.8082 . . no
H43 H29 2.4839 . . no
H43 H31A 2.5984 . . no
H43 H46A 2.4298 . . no
H43 H48A 2.3149 . . no
H46A C43 2.8560 . . no
H46A H43 2.4298 . . no
H46A H48A 2.3994 . . no
H46B H47C 2.4026 . . no
H46C C13 2.8898 . . no
H46C H47B 2.5217 . . no
H47A C49 2.8268 . . no
H47A H48B 2.5733 . . no
H47A H49 2.3857 . . no
H47A H51A 2.5616 . 2_555 no
H47A H73C 2.3122 . 2_555 no
H47B C49 2.8076 . . no
H47B H46C 2.5217 . . no
H47B H49 2.2536 . . no
H47C H46B 2.4026 . . no
H47C H48C 2.3349 . . no
H48A C43 2.7918 . . no
H48A H43 2.3149 . . no
H48A H46A 2.3994 . . no
H48B C43 3.0916 . . no
H48B H47A 2.5733 . . no
H48C H47C 2.3349 . . no
H49 C47 2.5433 . . no
H49 H47A 2.3857 . . no
H49 H47B 2.2536 . . no
H49 H51A 2.2991 . . no
H49 H72B 2.2911 . . no
H51A Si4 3.4356 . . no
H51A O4 2.8293 . . no
H51A H49 2.2991 . . no
H51A H47A 2.5616 . 2_555 no
H51B Si3 3.4810 . . no
H51B O3 2.8966 . . no
H51B H52C 2.5347 . . no
H51B H63 2.3194 . . no
H52A C41 2.9849 . . no
H52C H26C 2.4298 . 1_545 no
H52C H51B 2.5347 . . no
H53A H32B 2.5475 . . no
H63 C66 2.5388 . . no
H63 H51B 2.3194 . . no
H63 H66C 1.9554 . . no
H66A H67A 2.3025 . . no
H66B H68C 2.2138 . . no
H66C C63 2.5153 . . no
H66C H63 1.9554 . . no
H67A H66A 2.3025 . . no
H67B C69 2.7411 . . no
H67B H68A 2.4173 . . no
H67B H69 2.2484 . . no
H67C H68C 2.5416 . . no
H68A C69 2.8103 . . no
H68A H67B 2.4173 . . no
H68A H69 2.4152 . . no
H68C H66B 2.2138 . . no
H68C H67C 2.5416 . . no
H69 C2 3.0826 . . no
H69 C3 2.9818 . . no
H69 C67 2.8226 . . no
H69 C68 2.9206 . . no
H69 H3 2.5417 . . no
H69 H67B 2.2484 . . no
H69 H68A 2.4152 . . no
H69 H71B 2.5638 . . no
H71A Si1 2.9629 . . no
H71A Si4 2.9765 . . no
H71A O1 2.5415 . . no
H71A O4 2.4885 . . no
H71A H74 2.3214 . . no
H71A H77 2.5268 . . no
H71B C31 2.9825 . 1_655 no
H71B H3 2.4413 . . no
H71B H31A 2.4190 . 1_655 no
H71B H69 2.5638 . . no
H72A H27B 2.2579 . 2_565 no
H72B C49 2.9970 . . no
H72B H49 2.2911 . . no
H73A Si3 3.4641 . 1_655 no
H73A C61 3.0217 . . no
H73C H47A 2.3122 . 2_555 no
H74 Si4 3.4751 . . no
H74 H71A 2.3214 . . no
H74 H77 2.4514 . . no
H75 C9 2.8420 . . no
H75 C10 3.0009 . . no
H75 C11 3.0767 . . no
H75 H11A 2.4746 . 2_566 no
H76 C31 3.0893 . . no
H76 H31B 2.4154 . . no
H76 H33C 2.5607 . . no
H77 H71A 2.5268 . . no
H77 H74 2.4514 . . no

loop_
_geom_hbond_atom_site_label_D
_geom_hbond_atom_site_label_H
_geom_hbond_atom_site_label_A
_geom_hbond_distance_DH
_geom_hbond_distance_HA
_geom_hbond_distance_DA
_geom_hbond_angle_DHA
_geom_hbond_site_symmetry_A
_geom_hbond_publ_flag
C31 H31B O3 0.9907 2.4882 2.939(3) 107.27 . yes
C71 H71A O4 0.9907 2.4885 2.937(3) 107.15 . yes

loop_
_geom_torsion_atom_site_label_1
_geom_torsion_atom_site_label_2
_geom_torsion_atom_site_label_3
_geom_torsion_atom_site_label_4
_geom_torsion
_geom_torsion_site_symmetry_1
_geom_torsion_site_symmetry_2
_geom_torsion_site_symmetry_3
_geom_torsion_site_symmetry_4
_geom_torsion_publ_flag
C12 Si1 O1 C1 -52.5(2) . . . . no
C13 Si1 O1 C1 -175.4(2) . . . . no
C32 Si2 O2 C21 -171.9(2) . . . . no
C33 Si2 O2 C21 65.1(2) . . . . no
C52 Si3 O3 C41 44.4(2) . . . . no
C53 Si3 O3 C41 167.7(2) . . . . no
C72 Si4 O4 C61 137.7(3) . . . . no
C73 Si4 O4 C61 12.8(2) . . . . no
Si1 O1 C1 C10 96.0(2) . . . . no
Si1 O1 C1 C2 -88.2(3) . . . . no
Si2 O2 C21 C22 82.1(3) . . . . no
Si2 O2 C21 C30 -101.8(2) . . . . no
Si3 O3 C41 C42 79.7(3) . . . . no
Si3 O3 C41 C50 -100.0(2) . . . . no
Si4 O4 C61 C70 78.3(3) . . . . no
Si4 O4 C61 C62 -100.0(3) . . . . no
O1 C1 C2 C3 -177.9(2) . . . . no
C2 C1 C10 C9 2.1(3) . . . . no
C2 C1 C10 C11 179.9(3) . . . . no
C10 C1 C2 C71 175.7(2) . . . . no
O1 C1 C2 C71 0.0(3) . . . . no
C10 C1 C2 C3 -2.2(3) . . . . no
O1 C1 C10 C9 177.8(2) . . . . no
O1 C1 C10 C11 -4.3(3) . . . . no
C1 C2 C3 C4 1.2(4) . . . . no
C3 C2 C71 C70 88.1(3) . . . . no
C71 C2 C3 C4 -176.7(2) . . . . no
C1 C2 C71 C70 -89.8(3) . . . . no
C2 C3 C4 C5 176.1(2) . . . . no
C2 C3 C4 C9 -0.1(4) . . . . no
C3 C4 C5 C6 17.8(4) . . . . no
C3 C4 C5 C7 139.0(3) . . . . no
C5 C4 C9 C10 -176.3(2) . . . . no
C3 C4 C9 C10 -0.1(4) . . . . no
C9 C4 C5 C6 -166.1(3) . . . . no
C9 C4 C5 C7 -45.0(3) . . . . no
C3 C4 C5 C8 -102.2(3) . . . . no
C9 C4 C5 C8 73.8(3) . . . . no
C4 C9 C10 C11 -178.9(2) . . . . no
C4 C9 C10 C1 -0.9(4) . . . . no
C1 C10 C11 C22 41.7(4) . . . . no
C9 C10 C11 C22 -140.5(2) . . . . no
C10 C11 C22 C21 39.0(4) . . . . no
C10 C11 C22 C23 -143.7(2) . . . . no
O2 C21 C22 C23 175.7(2) . . . . no
C30 C21 C22 C11 177.0(2) . . . . no
C30 C21 C22 C23 -0.3(3) . . . . no
O2 C21 C22 C11 -7.0(4) . . . . no
O2 C21 C30 C29 -177.4(2) . . . . no
O2 C21 C30 C31 -1.4(3) . . . . no
C22 C21 C30 C29 -1.3(3) . . . . no
C22 C21 C30 C31 174.7(2) . . . . no
C11 C22 C23 C24 -177.0(3) . . . . no
C21 C22 C23 C24 0.4(4) . . . . no
C22 C23 C24 C29 1.0(4) . . . . no
C22 C23 C24 C25 -176.4(3) . . . . no
C23 C24 C25 C28 -119.8(3) . . . . no
C29 C24 C25 C26 -175.6(3) . . . . no
C29 C24 C25 C27 -56.3(4) . . . . no
C29 C24 C25 C28 62.9(3) . . . . no
C23 C24 C29 C30 -2.6(4) . . . . no
C23 C24 C25 C26 1.7(4) . . . . no
C23 C24 C25 C27 121.0(3) . . . . no
C25 C24 C29 C30 174.8(2) . . . . no
C24 C29 C30 C31 -173.2(2) . . . . no
C24 C29 C30 C21 2.8(4) . . . . no
C21 C30 C31 C42 -88.4(3) . . . . no
C29 C30 C31 C42 87.5(3) . . . . no
C30 C31 C42 C43 -66.9(3) . . . . no
C30 C31 C42 C41 112.4(2) . . . . no
C50 C41 C42 C31 -171.4(2) . . . . no
C50 C41 C42 C43 7.9(3) . . . . no
O3 C41 C42 C43 -171.9(2) . . . . no
O3 C41 C42 C31 8.8(3) . . . . no
O3 C41 C50 C51 -8.0(4) . . . . no
C42 C41 C50 C49 -8.3(4) . . . . no
O3 C41 C50 C49 171.5(2) . . . . no
C42 C41 C50 C51 172.2(2) . . . . no
C41 C42 C43 C44 -1.3(3) . . . . no
C31 C42 C43 C44 178.1(2) . . . . no
C42 C43 C44 C45 176.2(2) . . . . no
C42 C43 C44 C49 -4.6(3) . . . . no
C49 C44 C45 C48 126.0(3) . . . . no
C43 C44 C49 C50 4.1(4) . . . . no
C43 C44 C45 C46 65.8(3) . . . . no
C43 C44 C45 C47 -173.6(2) . . . . no
C43 C44 C45 C48 -54.8(3) . . . . no
C49 C44 C45 C46 -113.4(3) . . . . no
C49 C44 C45 C47 7.2(4) . . . . no
C45 C44 C49 C50 -176.7(3) . . . . no
C44 C49 C50 C41 2.2(4) . . . . no
C44 C49 C50 C51 -178.3(2) . . . . no
C49 C50 C51 C62 127.8(3) . . . . no
C41 C50 C51 C62 -52.7(4) . . . . no
C50 C51 C62 C61 -56.0(4) . . . . no
C50 C51 C62 C63 125.6(3) . . . . no
C62 C61 C70 C69 8.8(4) . . . . no
C62 C61 C70 C71 -171.8(2) . . . . no
C70 C61 C62 C51 173.3(3) . . . . no
O4 C61 C62 C51 -8.4(4) . . . . no
O4 C61 C62 C63 170.0(3) . . . . no
O4 C61 C70 C71 9.9(4) . . . . no
C70 C61 C62 C63 -8.2(4) . . . . no
O4 C61 C70 C69 -169.5(2) . . . . no
C51 C62 C63 C64 179.5(3) . . . . no
C61 C62 C63 C64 1.1(4) . . . . no
C62 C63 C64 C65 -173.4(3) . . . . no
C62 C63 C64 C69 5.1(4) . . . . no
C63 C64 C65 C68 117.3(4) . . . . no
C69 C64 C65 C66 177.5(3) . . . . no
C63 C64 C65 C66 -4.0(4) . . . . no
C63 C64 C65 C67 -123.5(4) . . . . no
C69 C64 C65 C68 -61.2(4) . . . . no
C63 C64 C69 C70 -4.5(4) . . . . no
C69 C64 C65 C67 58.0(4) . . . . no
C65 C64 C69 C70 174.1(3) . . . . no
C64 C69 C70 C71 178.3(2) . . . . no
C64 C69 C70 C61 -2.3(4) . . . . no
C69 C70 C71 C2 -71.6(3) . . . . no
C61 C70 C71 C2 109.1(3) . . . . no

loop_
_cod_related_entry_id
_cod_related_entry_database
_cod_related_entry_code
1 ChemSpider 30661116
